data_4328815
loop_
_publ_author_name
'George N. Oh'
'Eun Sang Choi'
'James A. Ibers'

_publ_contact_author_address
;
Department of Chemistry
Northwestern University
Evanston, IL 60208-3113
;
_publ_contact_author_email ibers@chem.northwestern.edu
_publ_contact_author_fax '1 847 491 2976'
_publ_contact_author_name 'James A. Ibers'
_publ_contact_author_phone '1 847 491 5449'
_publ_section_title
;
 Syntheses and Characterization of Nine Quaternary Uranium Chalcogenides
 Among the Compounds A2M3UQ6 (A = K, Rb, Cs; M = Pd, Pt; Q = S, Se)
;
_journal_name_full 'Inorganic Chemistry'
_journal_page_first 4224
_journal_page_last 4230
_journal_paper_doi 10.1021/ic2027048
_journal_volume 51
_journal_year 2012
_chemical_formula_sum 'K2 Pd3 S6 U'
_chemical_formula_weight 827.79
_chemical_name_systematic
; 
 Dipotassium tripalladium(II) uranium(IV) sulfide
;
_space_group_IT_number 69
_symmetry_cell_setting orthorhombic
_symmetry_space_group_name_Hall '-F 2 2'
_symmetry_space_group_name_H-M 'F m m m'
_atom_sites_solution_primary direct
_atom_sites_solution_secondary difmap
_audit_creation_method SHELXL-97
_cell_angle_alpha 90.00
_cell_angle_beta 90.00
_cell_angle_gamma 90.00
_cell_formula_units_Z 8
_cell_length_a 9.7256(5)
_cell_length_b 13.8721(6)
_cell_length_c 16.7541(8)
_cell_measurement_reflns_used 5490
_cell_measurement_temperature 89(2)
_cell_measurement_theta_max 28.419
_cell_measurement_theta_min 2.429
_cell_volume 2260.37(19)
_computing_cell_refinement 'SAINT (Bruker, 2009)'
_computing_data_collection 'APEX2 (Bruker, 2009)'
_computing_data_reduction SAINT
_computing_molecular_graphics 'Crystalmaker (Palmer, 2009)'
_computing_publication_material 'SHELXL (Sheldrick, 2008a)'
_computing_structure_refinement 'SHELXL (Sheldrick, 2008a)'
_computing_structure_solution 'SHELXS (Sheldrick, 2008a)'
_diffrn_ambient_temperature 89(2)
_diffrn_measured_fraction_theta_full 0.967
_diffrn_measured_fraction_theta_max 0.967
_diffrn_measurement_device_type 'Bruker APEXII CCD'
_diffrn_measurement_method /w
_diffrn_radiation_monochromator graphite
_diffrn_radiation_source 'fine-focus sealed tube'
_diffrn_radiation_type MoK\a
_diffrn_radiation_wavelength 0.71073
_diffrn_reflns_av_R_equivalents 0.0000
_diffrn_reflns_av_sigmaI/netI 0.0447
_diffrn_reflns_limit_h_max 12
_diffrn_reflns_limit_h_min 0
_diffrn_reflns_limit_k_max 18
_diffrn_reflns_limit_k_min 0
_diffrn_reflns_limit_l_max 22
_diffrn_reflns_limit_l_min 0
_diffrn_reflns_number 1269
_diffrn_reflns_theta_full 28.52
_diffrn_reflns_theta_max 28.52
_diffrn_reflns_theta_min 2.43
_exptl_absorpt_coefficient_mu 20.765
_exptl_absorpt_correction_T_max 0.5219
_exptl_absorpt_correction_T_min 0.1359
_exptl_absorpt_correction_type numerical
_exptl_absorpt_process_details 'TWINABS (Sheldrick, 2008c)'
_exptl_crystal_colour black
_exptl_crystal_density_diffrn 4.865
_exptl_crystal_description 'hexagonal prism'
_exptl_crystal_F_000 2912
_exptl_crystal_size_max 0.16
_exptl_crystal_size_mid 0.13
_exptl_crystal_size_min 0.04
_refine_diff_density_max 6.735
_refine_diff_density_min -3.131
_refine_diff_density_rms 0.891
_refine_ls_extinction_coef 0.00013(3)
_refine_ls_extinction_expression Fc^*^=kFc[1+0.001xFc^2^\l^3^/sin(2\q)]^-1/4^
_refine_ls_extinction_method SHELXL
_refine_ls_goodness_of_fit_ref 1.097
_refine_ls_matrix_type full
_refine_ls_number_parameters 40
_refine_ls_number_reflns 1269
_refine_ls_number_restraints 0
_refine_ls_restrained_S_all 1.097
_refine_ls_R_factor_all 0.0513
_refine_ls_R_factor_gt 0.0501
_refine_ls_shift/su_max 0.000
_refine_ls_shift/su_mean 0.000
_refine_ls_structure_factor_coef Fsqd
_refine_ls_weighting_details 'calc w=1/[\s^2^(Fo^2^)+(0.1000P)^2^+0.0000P] where P=(Fo^2^+2Fc^2^)/3'
_refine_ls_weighting_scheme calc
_refine_ls_wR_factor_gt 0.1315
_refine_ls_wR_factor_ref 0.1327
_reflns_number_gt 1226
_reflns_number_total 1269
_reflns_threshold_expression >2sigma(I)
_cod_data_source_file ic2027048_si_002_9.cif
_cod_data_source_block kupds
_cod_database_code 4328815

loop_
_symmetry_equiv_pos_as_xyz
'x, y, z'
'-x, -y, z'
'-x, y, -z'
'x, -y, -z'
'x, y+1/2, z+1/2'
'-x, -y+1/2, z+1/2'
'-x, y+1/2, -z+1/2'
'x, -y+1/2, -z+1/2'
'x+1/2, y, z+1/2'
'-x+1/2, -y, z+1/2'
'-x+1/2, y, -z+1/2'
'x+1/2, -y, -z+1/2'
'x+1/2, y+1/2, z'
'-x+1/2, -y+1/2, z'
'-x+1/2, y+1/2, -z'
'x+1/2, -y+1/2, -z'
'-x, -y, -z'
'x, y, -z'
'x, -y, z'
'-x, y, z'
'-x, -y+1/2, -z+1/2'
'x, y+1/2, -z+1/2'
'x, -y+1/2, z+1/2'
'-x, y+1/2, z+1/2'
'-x+1/2, -y, -z+1/2'
'x+1/2, y, -z+1/2'
'x+1/2, -y, z+1/2'
'-x+1/2, y, z+1/2'
'-x+1/2, -y+1/2, -z'
'x+1/2, y+1/2, -z'
'x+1/2, -y+1/2, z'
'-x+1/2, y+1/2, z'

loop_
_atom_site_label
_atom_site_type_symbol
_atom_site_fract_x
_atom_site_fract_y
_atom_site_fract_z
_atom_site_U_iso_or_equiv
_atom_site_adp_type
_atom_site_occupancy
_atom_site_symmetry_multiplicity
_atom_site_calc_flag
_atom_site_refinement_flags
U1 U 0.0000 0.0000 0.16858(3) 0.0076(2) Uani 1 4 d S
Pd1 Pd 0.33946(7) 0.0000 0.15674(4) 0.0065(2) Uani 1 2 d S
Pd2 Pd 0.17606(9) 0.0000 0.0000 0.0062(3) Uani 1 4 d S
K1 K 0.2500 0.2500 0.2500 0.0083(5) Uani 1 4 d S
K2 K 0.0000 0.2943(2) 0.0000 0.0190(6) Uani 1 4 d S
S1 S 0.19179(15) 0.11640(11) 0.10098(10) 0.0080(3) Uani 1 1 d .
S2 S 0.0000 0.11614(16) 0.30097(13) 0.0079(4) Uani 1 2 d S

loop_
_atom_site_aniso_label
_atom_site_aniso_U_11
_atom_site_aniso_U_22
_atom_site_aniso_U_33
_atom_site_aniso_U_23
_atom_site_aniso_U_13
_atom_site_aniso_U_12
U1 0.0077(3) 0.0079(3) 0.0072(3) 0.000 0.000 0.000
Pd1 0.0066(5) 0.0069(5) 0.0059(4) 0.000 -0.0003(2) 0.000
Pd2 0.0069(5) 0.0060(5) 0.0055(5) 0.000 0.000 0.000
K1 0.0098(12) 0.0063(12) 0.0087(13) 0.000 0.000 0.000
K2 0.0222(15) 0.0187(15) 0.0162(14) 0.000 0.000 0.000
S1 0.0088(7) 0.0076(8) 0.0076(7) -0.0005(6) -0.0021(5) 0.0006(5)
S2 0.0075(10) 0.0076(10) 0.0086(11) 0.0003(8) 0.000 0.000

loop_
_atom_type_symbol
_atom_type_description
_atom_type_scat_dispersion_real
_atom_type_scat_dispersion_imag
_atom_type_scat_source
S S 0.1246 0.1234 'International Tables Vol C Tables 4.2.6.8 and 6.1.1.4'
K K 0.2009 0.2494 'International Tables Vol C Tables 4.2.6.8 and 6.1.1.4'
Pd Pd -0.9988 1.0072 'International Tables Vol C Tables 4.2.6.8 and 6.1.1.4'
U U -9.6767 9.6646 'International Tables Vol C Tables 4.2.6.8 and 6.1.1.4'

loop_
_geom_angle_atom_site_label_1
_geom_angle_atom_site_label_2
_geom_angle_atom_site_label_3
_geom_angle
_geom_angle_site_symmetry_1
_geom_angle_site_symmetry_3
S1 U1 S1 130.68(7) . 2
S1 U1 S1 86.80(7) . 20
S1 U1 S1 73.00(7) 2 20
S1 U1 S1 73.00(7) . 19
S1 U1 S1 86.80(7) 2 19
S1 U1 S1 130.68(7) 20 19
S1 U1 S2 133.40(4) . 2
S1 U1 S2 89.31(5) 2 2
S1 U1 S2 133.40(4) 20 2
S1 U1 S2 89.31(5) 19 2
S1 U1 S2 89.31(5) . .
S1 U1 S2 133.40(4) 2 .
S1 U1 S2 89.31(5) 20 .
S1 U1 S2 133.40(4) 19 .
S2 U1 S2 71.98(9) 2 .
S1 U1 Pd2 89.97(4) . 17
S1 U1 Pd2 44.52(3) 2 17
S1 U1 Pd2 44.52(3) 20 17
S1 U1 Pd2 89.97(4) 19 17
S2 U1 Pd2 133.78(3) 2 17
S2 U1 Pd2 133.78(3) . 17
S1 U1 Pd2 44.52(3) . .
S1 U1 Pd2 89.97(4) 2 .
S1 U1 Pd2 89.97(4) 20 .
S1 U1 Pd2 44.52(3) 19 .
S2 U1 Pd2 133.78(3) 2 .
S2 U1 Pd2 133.78(3) . .
Pd2 U1 Pd2 62.45(3) 17 .
S1 U1 Pd1 131.36(3) . 2
S1 U1 Pd1 44.69(3) 2 2
S1 U1 Pd1 44.69(3) 20 2
S1 U1 Pd1 131.36(3) 19 2
S2 U1 Pd1 92.782(13) 2 2
S2 U1 Pd1 92.782(13) . 2
Pd2 U1 Pd1 55.335(19) 17 2
Pd2 U1 Pd1 117.79(2) . 2
S1 U1 Pd1 44.69(3) . .
S1 U1 Pd1 131.36(3) 2 .
S1 U1 Pd1 131.36(3) 20 .
S1 U1 Pd1 44.69(3) 19 .
S2 U1 Pd1 92.782(13) 2 .
S2 U1 Pd1 92.782(13) . .
Pd2 U1 Pd1 117.79(2) 17 .
Pd2 U1 Pd1 55.335(19) . .
Pd1 U1 Pd1 173.12(3) 2 .
S1 U1 Pd1 92.56(4) . 25
S1 U1 Pd1 133.75(4) 2 25
S1 U1 Pd1 133.75(4) 20 25
S1 U1 Pd1 92.56(4) 19 25
S2 U1 Pd1 44.45(3) 2 25
S2 U1 Pd1 44.45(3) . 25
Pd2 U1 Pd1 176.855(19) 17 25
Pd2 U1 Pd1 120.694(18) . 25
Pd1 U1 Pd1 121.520(18) 2 25
Pd1 U1 Pd1 65.36(2) . 25
S1 U1 Pd1 133.75(4) . 26_455
S1 U1 Pd1 92.56(4) 2 26_455
S1 U1 Pd1 92.56(4) 20 26_455
S1 U1 Pd1 133.75(4) 19 26_455
S2 U1 Pd1 44.45(3) 2 26_455
S2 U1 Pd1 44.45(3) . 26_455
Pd2 U1 Pd1 120.694(18) 17 26_455
Pd2 U1 Pd1 176.855(19) . 26_455
Pd1 U1 Pd1 65.36(2) 2 26_455
Pd1 U1 Pd1 121.520(18) . 26_455
Pd1 U1 Pd1 56.16(2) 25 26_455
S2 Pd1 S2 86.43(9) 26 25
S2 Pd1 S1 93.14(6) 26 .
S2 Pd1 S1 173.71(7) 25 .
S2 Pd1 S1 173.71(7) 26 19
S2 Pd1 S1 93.14(6) 25 19
S1 Pd1 S1 86.61(8) . 19
S2 Pd1 Pd2 126.96(5) 26 .
S2 Pd1 Pd2 126.96(5) 25 .
S1 Pd1 Pd2 49.05(4) . .
S1 Pd1 Pd2 49.06(4) 19 .
S2 Pd1 Pd1 48.42(4) 26 2_655
S2 Pd1 Pd1 48.42(4) 25 2_655
S1 Pd1 Pd1 127.59(4) . 2_655
S1 Pd1 Pd1 127.59(4) 19 2_655
Pd2 Pd1 Pd1 121.181(19) . 2_655
S2 Pd1 U1 130.12(4) 26 .
S2 Pd1 U1 130.12(4) 25 .
S1 Pd1 U1 54.19(4) . .
S1 Pd1 U1 54.19(4) 19 .
Pd2 Pd1 U1 62.26(2) . .
Pd1 Pd1 U1 176.560(16) 2_655 .
S2 Pd1 U1 54.68(5) 26 25
S2 Pd1 U1 54.68(5) 25 25
S1 Pd1 U1 129.59(4) . 25
S1 Pd1 U1 129.59(4) 19 25
Pd2 Pd1 U1 176.90(3) . 25
Pd1 Pd1 U1 61.920(12) 2_655 25
U1 Pd1 U1 114.64(2) . 25
S2 Pd1 K1 54.46(4) 26 .
S2 Pd1 K1 129.49(6) 25 .
S1 Pd1 K1 54.08(4) . .
S1 Pd1 K1 129.23(4) 19 .
Pd2 Pd1 K1 103.129(13) . .
Pd1 Pd1 K1 102.883(9) 2_655 .
U1 Pd1 K1 75.724(11) . .
U1 Pd1 K1 75.620(11) 25 .
S2 Pd1 K1 129.49(6) 26 25
S2 Pd1 K1 54.46(4) 25 25
S1 Pd1 K1 129.23(4) . 25
S1 Pd1 K1 54.08(4) 19 25
Pd2 Pd1 K1 103.129(13) . 25
Pd1 Pd1 K1 102.883(9) 2_655 25
U1 Pd1 K1 75.724(11) . 25
U1 Pd1 K1 75.620(11) 25 25
K1 Pd1 K1 125.441(18) . 25
S1 Pd2 S1 172.51(8) . 4
S1 Pd2 S1 87.10(8) . 19
S1 Pd2 S1 92.41(8) 4 19
S1 Pd2 S1 92.41(8) . 18
S1 Pd2 S1 87.10(8) 4 18
S1 Pd2 S1 172.51(8) 19 18
S1 Pd2 Pd1 125.72(4) . 18
S1 Pd2 Pd1 49.36(4) 4 18
S1 Pd2 Pd1 125.72(4) 19 18
S1 Pd2 Pd1 49.36(4) 18 18
S1 Pd2 Pd1 49.36(4) . .
S1 Pd2 Pd1 125.72(4) 4 .
S1 Pd2 Pd1 49.36(4) 19 .
S1 Pd2 Pd1 125.72(4) 18 .
Pd1 Pd2 Pd1 117.64(4) 18 .
S1 Pd2 U1 130.63(4) . 17
S1 Pd2 U1 54.31(4) 4 17
S1 Pd2 U1 130.63(4) 19 17
S1 Pd2 U1 54.31(4) 18 17
Pd1 Pd2 U1 62.406(13) 18 17
Pd1 Pd2 U1 179.96(3) . 17
S1 Pd2 U1 54.31(4) . .
S1 Pd2 U1 130.63(4) 4 .
S1 Pd2 U1 54.31(4) 19 .
S1 Pd2 U1 130.63(4) 18 .
Pd1 Pd2 U1 179.96(3) 18 .
Pd1 Pd2 U1 62.407(13) . .
U1 Pd2 U1 117.55(3) 17 .
S1 K1 S1 75.63(6) 8 11
S1 K1 S1 108.20(6) 8 14
S1 K1 S1 159.36(5) 11 14
S1 K1 S1 159.36(5) 8 .
S1 K1 S1 108.20(6) 11 .
S1 K1 S1 75.63(6) 14 .
S1 K1 S2 89.62(5) 8 .
S1 K1 S2 65.29(4) 11 .
S1 K1 S2 133.81(4) 14 .
S1 K1 S2 74.48(5) . .
S1 K1 S2 65.29(4) 8 14
S1 K1 S2 89.62(5) 11 14
S1 K1 S2 74.48(5) 14 14
S1 K1 S2 133.81(4) . 14
S2 K1 S2 148.81(8) . 14
S1 K1 S2 74.48(5) 8 21
S1 K1 S2 133.81(4) 11 21
S1 K1 S2 65.29(4) 14 21
S1 K1 S2 89.62(5) . 21
S2 K1 S2 80.10(6) . 21
S2 K1 S2 108.45(7) 14 21
S1 K1 S2 133.81(4) 8 26
S1 K1 S2 74.48(5) 11 26
S1 K1 S2 89.62(5) 14 26
S1 K1 S2 65.29(4) . 26
S2 K1 S2 108.45(7) . 26
S2 K1 S2 80.10(6) 14 26
S2 K1 S2 148.81(8) 21 26
S1 K1 Pd1 37.10(3) 8 22
S1 K1 Pd1 99.49(3) 11 22
S1 K1 Pd1 75.83(3) 14 22
S1 K1 Pd1 151.34(3) . 22
S2 K1 Pd1 125.63(4) . 22
S2 K1 Pd1 37.07(3) 14 22
S2 K1 Pd1 76.04(4) 21 22
S2 K1 Pd1 117.17(3) 26 22
S1 K1 Pd1 99.49(3) 8 25
S1 K1 Pd1 37.10(3) 11 25
S1 K1 Pd1 151.34(3) 14 25
S1 K1 Pd1 75.83(3) . 25
S2 K1 Pd1 37.07(3) . 25
S2 K1 Pd1 125.63(4) 14 25
S2 K1 Pd1 117.17(3) 21 25
S2 K1 Pd1 76.04(4) 26 25
Pd1 K1 Pd1 132.79(2) 22 25
S1 K1 Pd1 75.83(3) 8 14
S1 K1 Pd1 151.34(3) 11 14
S1 K1 Pd1 37.10(3) 14 14
S1 K1 Pd1 99.49(3) . 14
S2 K1 Pd1 117.17(3) . 14
S2 K1 Pd1 76.04(4) 14 14
S2 K1 Pd1 37.07(3) 21 14
S2 K1 Pd1 125.63(4) 26 14
Pd1 K1 Pd1 54.559(18) 22 14
Pd1 K1 Pd1 154.234(19) 25 14
S1 K1 Pd1 151.34(3) 8 .
S1 K1 Pd1 75.83(3) 11 .
S1 K1 Pd1 99.49(3) 14 .
S1 K1 Pd1 37.10(3) . .
S2 K1 Pd1 76.04(4) . .
S2 K1 Pd1 117.17(3) 14 .
S2 K1 Pd1 125.63(4) 21 .
S2 K1 Pd1 37.07(3) 26 .
Pd1 K1 Pd1 154.233(19) 22 .
Pd1 K1 Pd1 54.559(18) 25 .
Pd1 K1 Pd1 132.79(2) 14 .
S1 K2 S1 57.35(6) 3 20
S1 K2 S1 63.88(6) 3 18
S1 K2 S1 91.16(9) 20 18
S1 K2 S1 91.16(9) 3 .
S1 K2 S1 63.88(6) 20 .
S1 K2 S1 57.35(6) 18 .
S1 K2 S2 133.95(5) 3 21
S1 K2 S2 78.16(4) 20 21
S1 K2 S2 133.95(5) 18 21
S1 K2 S2 78.16(4) . 21
S1 K2 S2 78.16(4) 3 6_554
S1 K2 S2 133.95(5) 20 6_554
S1 K2 S2 78.16(4) 18 6_554
S1 K2 S2 133.95(5) . 6_554
S2 K2 S2 139.13(11) 21 6_554
S1 K2 S1 153.18(8) 3 14
S1 K2 S1 116.66(5) 20 14
S1 K2 S1 91.46(4) 18 14
S1 K2 S1 65.27(5) . 14
S2 K2 S1 56.52(3) 21 14
S2 K2 S1 108.37(5) 6_554 14
S1 K2 S1 65.27(5) 3 16_455
S1 K2 S1 91.46(4) 20 16_455
S1 K2 S1 116.66(5) 18 16_455
S1 K2 S1 153.18(8) . 16_455
S2 K2 S1 108.37(5) 21 16_455
S2 K2 S1 56.52(3) 6_554 16_455
S1 K2 S1 140.41(10) 14 16_455
S1 K2 S1 116.66(5) 3 29
S1 K2 S1 153.18(8) 20 29
S1 K2 S1 65.27(5) 18 29
S1 K2 S1 91.46(4) . 29
S2 K2 S1 108.37(5) 21 29
S2 K2 S1 56.52(3) 6_554 29
S1 K2 S1 55.09(5) 14 29
S1 K2 S1 110.05(7) 16_455 29
S1 K2 S1 91.46(4) 3 31_455
S1 K2 S1 65.27(5) 20 31_455
S1 K2 S1 153.18(8) 18 31_455
S1 K2 S1 116.66(5) . 31_455
S2 K2 S1 56.52(3) 21 31_455
S2 K2 S1 108.37(5) 6_554 31_455
S1 K2 S1 110.05(7) 14 31_455
S1 K2 S1 55.09(5) 16_455 31_455
S1 K2 S1 140.41(10) 29 31_455
S1 K2 K1 40.25(3) 3 9_454
S1 K2 K1 93.45(4) 20 9_454
S1 K2 K1 76.33(3) 18 9_454
S1 K2 K1 125.95(7) . 9_454
S2 K2 K1 147.99(3) 21 9_454
S2 K2 K1 40.53(2) 6_554 9_454
S1 K2 K1 147.94(4) 14 9_454
S1 K2 K1 40.34(3) 16_455 9_454
S1 K2 K1 93.09(3) 29 9_454
S1 K2 K1 91.79(3) 31_455 9_454
S1 K2 K1 125.95(7) 3 .
S1 K2 K1 76.33(3) 20 .
S1 K2 K1 93.45(4) 18 .
S1 K2 K1 40.25(3) . .
S2 K2 K1 40.53(2) 21 .
S2 K2 K1 147.99(3) 6_554 .
S1 K2 K1 40.34(3) 14 .
S1 K2 K1 147.94(4) 16_455 .
S1 K2 K1 91.79(3) 29 .
S1 K2 K1 93.09(3) 31_455 .
K1 K2 K1 165.54(7) 9_454 .
Pd2 S1 Pd1 81.59(5) . .
Pd2 S1 U1 81.17(5) . .
Pd1 S1 U1 81.12(5) . .
Pd2 S1 K1 170.38(7) . .
Pd1 S1 K1 88.82(5) . .
U1 S1 K1 98.18(5) . .
Pd2 S1 K2 95.82(6) . .
Pd1 S1 K2 173.30(6) . .
U1 S1 K2 104.66(5) . .
K1 S1 K2 93.63(5) . .
Pd2 S1 K2 87.31(6) . 29
Pd1 S1 K2 85.18(5) . 29
U1 S1 K2 163.22(7) . 29
K1 S1 K2 91.14(5) . 29
K2 S1 K2 88.54(4) . 29
Pd1 S2 Pd1 83.16(7) 26_455 25
Pd1 S2 U1 80.87(6) 26_455 .
Pd1 S2 U1 80.87(6) 25 .
Pd1 S2 K1 171.60(7) 26_455 .
Pd1 S2 K1 88.469(14) 25 .
U1 S2 K1 97.24(5) . .
Pd1 S2 K1 88.469(14) 26_455 21
Pd1 S2 K1 171.60(7) 25 21
U1 S2 K1 97.24(5) . 21
K1 S2 K1 99.90(6) . 21
Pd1 S2 K2 87.53(7) 26_455 21
Pd1 S2 K2 87.53(7) 25 21
U1 S2 K2 164.45(9) . 21
K1 S2 K2 92.74(5) . 21
K1 S2 K2 92.74(5) 21 21

loop_
_geom_bond_atom_site_label_1
_geom_bond_atom_site_label_2
_geom_bond_distance
_geom_bond_site_symmetry_2
U1 S1 2.7147(15) .
U1 S1 2.7147(15) 2
U1 S1 2.7147(15) 20
U1 S1 2.7147(15) 19
U1 S2 2.741(2) 2
U1 S2 2.741(2) .
U1 Pd2 3.3029(6) 17
U1 Pd2 3.3029(6) .
U1 Pd1 3.3074(7) 2
U1 Pd1 3.3074(7) .
U1 Pd1 3.3171(8) 25
U1 Pd1 3.3171(8) 26_455
Pd1 S2 2.3527(17) 26
Pd1 S2 2.3527(17) 25
Pd1 S1 2.3543(16) .
Pd1 S1 2.3543(16) 19
Pd1 Pd2 3.0694(9) .
Pd1 Pd1 3.1228(13) 2_655
Pd1 U1 3.3171(8) 25
Pd1 K1 3.9020(3) .
Pd1 K1 3.9020(3) 25
Pd2 S1 2.3437(16) .
Pd2 S1 2.3437(16) 4
Pd2 S1 2.3437(16) 19
Pd2 S1 2.3437(16) 18
Pd2 Pd1 3.0694(9) 18
Pd2 U1 3.3029(6) 17
K1 S1 3.1606(16) 8
K1 S1 3.1606(16) 11
K1 S1 3.1606(16) 14
K1 S1 3.1606(16) .
K1 S2 3.1764(14) .
K1 S2 3.1764(14) 14
K1 S2 3.1764(14) 21
K1 S2 3.1764(14) 26
K1 Pd1 3.9020(3) 22
K1 Pd1 3.9020(3) 25
K1 Pd1 3.9020(3) 14
K2 S1 3.526(3) 3
K2 S1 3.526(3) 20
K2 S1 3.526(3) 18
K2 S1 3.526(3) .
K2 S2 3.559(2) 21
K2 S2 3.559(2) 6_554
K2 S1 3.6582(18) 14
K2 S1 3.6582(18) 16_455
K2 S1 3.6582(18) 29
K2 S1 3.6582(18) 31_455
K2 K1 4.8819(4) 9_454
S1 K2 3.6582(18) 29
S2 Pd1 2.3528(17) 26_455
S2 Pd1 2.3528(17) 25
S2 K1 3.1764(14) 21
S2 K2 3.559(2) 21
